data_4002817
loop_
_publ_author_name
'Clarke, Samantha M.'
'Amsler, Maximilian'
'Walsh, James P. S.'
'Yu, Tony'
'Wang, Yanbin'
'Meng, Yue'
'Jacobsen, Steven D.'
'Wolverton, Chris'
'Freedman, Danna E.'

_publ_section_title
;
 Creating Binary Cu--Bi Compounds via High-Pressure Synthesis: A Combined
 Experimental and Theoretical Study
;
_journal_issue 12
_journal_name_full 'Chemistry of Materials'
_journal_page_first 5276
_journal_paper_doi 10.1021/acs.chemmater.7b01418
_journal_volume 29
_journal_year 2017
_chemical_formula_moiety 'Bi Cu'
_chemical_formula_sum 'Bi Cu'
_chemical_formula_weight 272.53
_chemical_name_mineral CuBi
_space_group_crystal_system orthorhombic
_space_group_IT_number 51
_space_group_name_Hall '-P 2a 2a'
_symmetry_Int_Tables_number 51
_symmetry_space_group_name_Hall '-P 2a 2a'
_symmetry_space_group_name_H-M 'P m m a'
_cell_angle_alpha 90
_cell_angle_beta 90
_cell_angle_gamma 90
_cell_formula_units_Z 4
_cell_length_a 5.188995(16)
_cell_length_b 4.230802(12)
_cell_length_c 7.86657(2)
_cell_measurement_temperature 100
_cell_volume 172.6996(8)
_computing_cell_refinement 'Topas 5'
_computing_structure_refinement 'Topas 5'
_diffrn_ambient_temperature 100
_diffrn_measurement_device_type 'APS Beamline 11-BM'
_diffrn_radiation_wavelength 0.414204
_diffrn_source synchrotron
_pd_proc_ls_profile_function pseudo-Voigt
_pd_proc_ls_prof_R_factor 4.42
_pd_proc_ls_prof_wR_expected 5.16
_pd_proc_ls_prof_wR_factor 5.96
_refine_ls_goodness_of_fit_all 1.15
_refine_ls_R_factor_all 1.107
_cod_data_source_file cm7b01418_si_002.cif
_cod_data_source_block CuBi
_cod_depositor_comments 'Adding full bibliography for 4002817.cif.'
_cod_original_cell_volume 172.6996(9)
_cod_original_sg_symbol_H-M Pmma
_cod_database_code 4002817

loop_
_symmetry_equiv_pos_as_xyz
'x, y, z '
'-x, y, -z '
'-x+1/2, -y, z '
'-x+1/2, y, z '
'x, -y, z '
'-x, -y, -z '
'x+1/2, -y, -z '
'x+1/2, y, -z '

loop_
_atom_site_label
_atom_site_type_symbol
_atom_site_symmetry_multiplicity
_atom_site_fract_x
_atom_site_fract_y
_atom_site_fract_z
_atom_site_occupancy
_atom_site_B_iso_or_equiv
Bi1 Bi 2 0.25 0.5 0.18132(3) 1 0.5
Cu1 Cu 2 0.25 0 0.41838(9) 1 0.5
Bi2 Bi 2 0.25 0 0.75927(3) 1 0.5
Cu2 Cu 2 0 0.5 0.5 1 0.5
